data_7127895
loop_
_publ_author_name
'Yoshida, Yasushi'
'Ishikawa, Seitaro'
'Mino, Takashi'
'Sakamoto, Masami'

_publ_section_title
;
 Bromonium salts: diaryl-\l<sup>3</sup>-bromanes as halogen-bonding
 organocatalysts.
;
_journal_issue 20
_journal_name_full 'Chemical communications (Cambridge, England)'
_journal_page_first 2519
_journal_page_last 2522
_journal_paper_doi 10.1039/d0cc07733j
_journal_volume 57
_journal_year 2021
_chemical_formula_sum 'C12 H12 Br Cl O2'
_chemical_formula_weight 303.58
_space_group_crystal_system orthorhombic
_space_group_IT_number 60
_space_group_name_Hall '-P 2n 2ab'
_space_group_name_H-M_alt 'P b c n'
_atom_sites_solution_hydrogens mixed
_atom_sites_solution_primary direct
_atom_sites_solution_secondary difmap
_audit_update_record
;
2020-07-01 deposited with the CCDC.	2021-01-25 downloaded from the CCDC.
;
_cell_angle_alpha 90
_cell_angle_beta 90
_cell_angle_gamma 90
_cell_formula_units_Z 8
_cell_length_a 17.8208(16)
_cell_length_b 7.0277(7)
_cell_length_c 19.5682(18)
_cell_measurement_reflns_used 8887
_cell_measurement_temperature 173
_cell_measurement_theta_max 68.3206
_cell_measurement_theta_min 4.5192
_cell_volume 2450.7(4)
_computing_cell_refinement 'SAINT V8.34A (Bruker AXS Inc., 2013)'
_computing_data_collection 'APEX2 (Bruker AXS, 2006)'
_computing_data_reduction 'SAINT V8.34A (Bruker AXS Inc., 2013)'
_computing_molecular_graphics 'XSHEL (Bruker AXS,2002)'
_computing_publication_material 'XCIF (Bruker AXS, 2001)'
_computing_structure_refinement 'SHELXL-2013 (Sheldrick, 2013)'
_computing_structure_solution 'SHELXS-97 (Sheldrick, 1997)'
_diffrn_ambient_temperature 173
_diffrn_detector_area_resol_mean 8.3333
_diffrn_measured_fraction_theta_full 0.983
_diffrn_measured_fraction_theta_max 0.983
_diffrn_measurement_device_type 'Bruker APEXII Ultra CCD area detector'
_diffrn_measurement_method 'Phi and Omega scans'
_diffrn_radiation_monochromator 'Bruker Helios multilayer confocal mirror'
_diffrn_radiation_type CuK\a
_diffrn_radiation_wavelength 1.54178
_diffrn_reflns_av_R_equivalents 0.0287
_diffrn_reflns_av_unetI/netI 0.0274
_diffrn_reflns_limit_h_max 17
_diffrn_reflns_limit_h_min -21
_diffrn_reflns_limit_k_max 6
_diffrn_reflns_limit_k_min -8
_diffrn_reflns_limit_l_max 23
_diffrn_reflns_limit_l_min -23
_diffrn_reflns_number 10596
_diffrn_reflns_theta_full 68.315
_diffrn_reflns_theta_max 68.315
_diffrn_reflns_theta_min 4.519
_diffrn_source 'Bruker TXS fine-focus rotating anode'
_exptl_absorpt_coefficient_mu 6.442
_exptl_absorpt_correction_T_max 0.88
_exptl_absorpt_correction_T_min 0.63
_exptl_absorpt_correction_type empirical
_exptl_absorpt_process_details 'SADABS (Sheldrick 1996)'
_exptl_crystal_colour colourless
_exptl_crystal_density_diffrn 1.646
_exptl_crystal_density_method 'not measured'
_exptl_crystal_description plate
_exptl_crystal_F_000 1216
_exptl_crystal_size_max 0.200
_exptl_crystal_size_mid 0.100
_exptl_crystal_size_min 0.020
_refine_diff_density_max 0.593
_refine_diff_density_min -0.455
_refine_ls_extinction_method none
_refine_ls_goodness_of_fit_ref 1.053
_refine_ls_hydrogen_treatment mixed
_refine_ls_matrix_type full
_refine_ls_number_parameters 161
_refine_ls_number_reflns 2216
_refine_ls_number_restraints 0
_refine_ls_restrained_S_all 1.053
_refine_ls_R_factor_all 0.0281
_refine_ls_R_factor_gt 0.0277
_refine_ls_shift/su_max 0.002
_refine_ls_shift/su_mean 0.000
_refine_ls_structure_factor_coef Fsqd
_refine_ls_weighting_details 'w=1/[\s^2^(Fo^2^)+(0.0523P)^2^+0.7747P] where P=(Fo^2^+2Fc^2^)/3'
_refine_ls_weighting_scheme calc
_refine_ls_wR_factor_gt 0.0743
_refine_ls_wR_factor_ref 0.0748
_reflns_number_gt 2164
_reflns_number_total 2216
_reflns_threshold_expression 'I > 2\s(I)'
_cod_data_source_file d0cc07733j2.cif
_cod_data_source_block I
_cod_depositor_comments 'Adding full bibliography for 7127895.cif.'
_cod_database_code 7127895

loop_
_space_group_symop_operation_xyz
'x, y, z'
'-x+1/2, -y+1/2, z+1/2'
'-x, y, -z+1/2'
'x+1/2, -y+1/2, -z'
'-x, -y, -z'
'x-1/2, y-1/2, -z-1/2'
'x, -y, z-1/2'
'-x-1/2, y-1/2, z'

loop_
_atom_site_type_symbol
_atom_site_label
_atom_site_fract_x
_atom_site_fract_y
_atom_site_fract_z
_atom_site_U_iso_or_equiv
_atom_site_adp_type
_atom_site_calc_flag
_atom_site_refinement_flags_adp
_atom_site_refinement_flags_occupancy
_atom_site_refinement_flags_posn
_atom_site_occupancy
_atom_site_disorder_assembly
_atom_site_disorder_group
Br Br01 0.61531(2) 0.57886(2) 0.79165(2) 0.02605(12) Uani d . . . 1 . .
Cl Cl02 0.54441(2) 0.52664(8) 0.65063(2) 0.03818(14) Uani d . . . 1 . .
C C005 0.73779(10) 0.6126(2) 0.87665(9) 0.0269(4) Uani d . . . 1 . .
C C006 0.77752(10) 0.6362(3) 0.93780(9) 0.0309(4) Uani d . . . 1 . .
H H006 0.8308 0.6398 0.9376 0.037 Uiso calc U . R 1 . .
C C007 0.71661(10) 0.5777(2) 0.75594(10) 0.0269(4) Uani d . . . 1 . .
C C008 0.66030(10) 0.6103(2) 0.88114(8) 0.0277(3) Uani d . . . 1 . .
C C009 0.61914(10) 0.6281(3) 0.94031(10) 0.0339(4) Uani d . . . 1 . .
H H009 0.5658 0.6254 0.9404 0.041 Uiso calc U . R 1 . .
C C00A 0.76862(10) 0.5932(2) 0.80825(10) 0.0272(4) Uani d . . . 1 . .
C C00B 0.73830(11) 0.6544(3) 0.99841(9) 0.0354(4) Uani d . . . 1 . .
H H00B 0.7653 0.6702 1.0399 0.042 Uiso calc U . R 1 . .
C C00C 0.84456(12) 0.5887(2) 0.78971(9) 0.0308(4) Uani d . . . 1 . .
H H00C 0.8826 0.5968 0.8236 0.037 Uiso calc U . R 1 . .
C C00D 0.73306(11) 0.5608(3) 0.68759(10) 0.0317(4) Uani d . . . 1 . .
H H00D 0.695 0.5513 0.6538 0.038 Uiso calc U . R 1 . .
C C00E 0.86338(13) 0.5723(3) 0.72119(12) 0.0349(4) Uani d . . . 1 . .
H H00E 0.9148 0.5703 0.7084 0.042 Uiso calc U . R 1 . .
C C00F 0.66071(11) 0.6503(3) 1.00010(9) 0.0371(4) Uani d . . . 1 . .
H H00F 0.6354 0.6628 1.0426 0.044 Uiso calc U . R 1 . .
C C00G 0.80877(12) 0.5586(3) 0.67098(10) 0.0359(4) Uani d . . . 1 . .
H H00G 0.8234 0.5476 0.6245 0.043 Uiso calc U . R 1 . .
O O100 0.57648(10) 0.8736(3) 0.55280(10) 0.0507(4) Uani d . . . 1 . .
O O101 0.52535(10) 0.8418(3) 0.41855(9) 0.0517(4) Uani d . . . 1 . .
H H2 0.5063(14) 0.751(4) 0.4031(13) 0.035(6) Uiso d . . . 1 . .
H H1 0.5703(15) 0.785(4) 0.5776(15) 0.049(7) Uiso d . . . 1 . .
H H3 0.5633(16) 0.839(4) 0.5207(15) 0.046(8) Uiso d . . . 1 . .
H H4 0.492(2) 0.903(5) 0.4221(19) 0.079(13) Uiso d . . . 1 . .

loop_
_atom_site_aniso_label
_atom_site_aniso_U_11
_atom_site_aniso_U_22
_atom_site_aniso_U_33
_atom_site_aniso_U_12
_atom_site_aniso_U_13
_atom_site_aniso_U_23
Br01 0.02429(16) 0.03143(17) 0.02243(16) -0.00049(6) -0.00079(5) -0.00055(6)
Cl02 0.0311(2) 0.0565(3) 0.0270(2) 0.00213(19) -0.00153(16) -0.00257(19)
C005 0.0291(9) 0.0252(7) 0.0265(9) -0.0012(6) -0.0020(7) 0.0032(7)
C006 0.0302(9) 0.0316(8) 0.0308(9) -0.0007(7) -0.0056(7) 0.0027(7)
C007 0.0232(8) 0.0259(8) 0.0315(10) -0.0009(6) 0.0038(7) 0.0005(6)
C008 0.0314(9) 0.0295(8) 0.0223(8) -0.0008(7) -0.0047(7) 0.0002(6)
C009 0.0310(10) 0.0429(10) 0.0278(10) -0.0010(7) 0.0010(6) -0.0004(8)
C00A 0.0294(10) 0.0226(8) 0.0294(9) -0.0001(6) 0.0009(7) 0.0018(6)
C00B 0.0408(10) 0.0401(10) 0.0253(9) -0.0011(8) -0.0073(7) 0.0016(7)
C00C 0.0288(11) 0.0303(10) 0.0334(11) -0.0010(6) -0.0005(7) 0.0024(6)
C00D 0.0330(11) 0.0354(9) 0.0266(10) -0.0005(7) 0.0008(7) -0.0007(7)
C00E 0.0273(10) 0.0356(11) 0.0417(10) -0.0005(7) 0.0083(10) 0.0017(7)
C00F 0.0400(10) 0.0469(11) 0.0242(8) -0.0011(8) 0.0017(7) -0.0004(7)
C00G 0.0376(11) 0.0391(10) 0.0309(9) -0.0008(7) 0.0083(8) 0.0003(7)
O100 0.0442(9) 0.0636(10) 0.0442(10) -0.0063(8) -0.0029(7) 0.0061(9)
O101 0.0447(9) 0.0601(11) 0.0504(9) -0.0042(9) 0.0024(7) -0.0123(8)

loop_
_atom_type_symbol
_atom_type_description
_atom_type_scat_dispersion_real
_atom_type_scat_dispersion_imag
_atom_type_scat_source
C C 0.0181 0.0091 'International Tables Vol C Tables 4.2.6.8 and 6.1.1.4'
H H 0.0000 0.0000 'International Tables Vol C Tables 4.2.6.8 and 6.1.1.4'
Cl Cl 0.3639 0.7018 'International Tables Vol C Tables 4.2.6.8 and 6.1.1.4'
Br Br -0.6763 1.2805 'International Tables Vol C Tables 4.2.6.8 and 6.1.1.4'
O O 0.0492 0.0322 'International Tables Vol C Tables 4.2.6.8 and 6.1.1.4'

loop_
_geom_angle_atom_site_label_1
_geom_angle_atom_site_label_2
_geom_angle_atom_site_label_3
_geom_angle_site_symmetry_1
_geom_angle_site_symmetry_3
_geom_angle
_geom_angle_publ_flag
C007 Br01 C008 . . 86.61(8) ?
C008 C005 C006 . . 116.85(16) ?
C008 C005 C00A . . 115.76(16) ?
C006 C005 C00A . . 127.38(17) ?
C00B C006 C005 . . 119.24(17) ?
C00B C006 H006 . . 120.4 ?
C005 C006 H006 . . 120.4 ?
C00D C007 C00A . . 125.67(17) ?
C00D C007 Br01 . . 123.41(14) ?
C00A C007 Br01 . . 110.92(14) ?
C009 C008 C005 . . 125.74(16) ?
C009 C008 Br01 . . 123.36(14) ?
C005 C008 Br01 . . 110.90(13) ?
C008 C009 C00F . . 115.67(16) ?
C008 C009 H009 . . 122.2 ?
C00F C009 H009 . . 122.2 ?
C007 C00A C00C . . 116.95(17) ?
C007 C00A C005 . . 115.78(16) ?
C00C C00A C005 . . 127.27(17) ?
C006 C00B C00F . . 121.59(17) ?
C006 C00B H00B . . 119.2 ?
C00F C00B H00B . . 119.2 ?
C00E C00C C00A . . 119.05(19) ?
C00E C00C H00C . . 120.5 ?
C00A C00C H00C . . 120.5 ?
C007 C00D C00G . . 115.87(18) ?
C007 C00D H00D . . 122.1 ?
C00G C00D H00D . . 122.1 ?
C00G C00E C00C . . 121.4(2) ?
C00G C00E H00E . . 119.3 ?
C00C C00E H00E . . 119.3 ?
C00B C00F C009 . . 120.90(17) ?
C00B C00F H00F . . 119.5 ?
C009 C00F H00F . . 119.5 ?
C00E C00G C00D . . 121.03(19) ?
C00E C00G H00G . . 119.5 ?
C00D C00G H00G . . 119.5 ?
H1 O100 H3 . . 103.(3) ?
H2 O101 H4 . . 99.(3) ?

loop_
_geom_bond_atom_site_label_1
_geom_bond_atom_site_label_2
_geom_bond_site_symmetry_2
_geom_bond_distance
_geom_bond_publ_flag
Br01 C007 . 1.9358(18) ?
Br01 C008 . 1.9385(17) ?
C005 C008 . 1.384(3) ?
C005 C006 . 1.400(2) ?
C005 C00A . 1.453(3) ?
C006 C00B . 1.382(3) ?
C006 H006 . 0.95 ?
C007 C00D . 1.374(3) ?
C007 C00A . 1.385(3) ?
C008 C009 . 1.376(3) ?
C009 C00F . 1.394(3) ?
C009 H009 . 0.95 ?
C00A C00C . 1.401(3) ?
C00B C00F . 1.383(3) ?
C00B H00B . 0.95 ?
C00C C00E . 1.387(3) ?
C00C H00C . 0.95 ?
C00D C00G . 1.388(3) ?
C00D H00D . 0.95 ?
C00E C00G . 1.386(3) ?
C00E H00E . 0.95 ?
C00F H00F . 0.95 ?
C00G H00G . 0.95 ?
O100 H1 . 0.80(3) ?
O100 H3 . 0.71(3) ?
O101 H2 . 0.78(3) ?
O101 H4 . 0.74(4) ?

loop_
_geom_torsion_atom_site_label_1
_geom_torsion_atom_site_label_2
_geom_torsion_atom_site_label_3
_geom_torsion_atom_site_label_4
_geom_torsion_site_symmetry_1
_geom_torsion_site_symmetry_2
_geom_torsion_site_symmetry_3
_geom_torsion_site_symmetry_4
_geom_torsion
_geom_torsion_publ_flag
C008 C005 C006 C00B . . . . 0.5(2) ?
C00A C005 C006 C00B . . . . 179.28(17) ?
C006 C005 C008 C009 . . . . -0.4(3) ?
C00A C005 C008 C009 . . . . -179.39(18) ?
C006 C005 C008 Br01 . . . . 179.44(13) ?
C00A C005 C008 Br01 . . . . 0.48(18) ?
C005 C008 C009 C00F . . . . 0.1(3) ?
Br01 C008 C009 C00F . . . . -179.78(14) ?
C00D C007 C00A C00C . . . . -0.9(2) ?
Br01 C007 C00A C00C . . . . 178.23(12) ?
C00D C007 C00A C005 . . . . 179.07(15) ?
Br01 C007 C00A C005 . . . . -1.81(17) ?
C008 C005 C00A C007 . . . . 0.9(2) ?
C006 C005 C00A C007 . . . . -177.92(16) ?
C008 C005 C00A C00C . . . . -179.15(16) ?
C006 C005 C00A C00C . . . . 2.0(3) ?
C005 C006 C00B C00F . . . . -0.2(3) ?
C007 C00A C00C C00E . . . . 1.0(2) ?
C005 C00A C00C C00E . . . . -178.98(16) ?
C00A C007 C00D C00G . . . . 0.3(3) ?
Br01 C007 C00D C00G . . . . -178.70(13) ?
C00A C00C C00E C00G . . . . -0.6(3) ?
C006 C00B C00F C009 . . . . -0.2(3) ?
C008 C009 C00F C00B . . . . 0.2(3) ?
C00C C00E C00G C00D . . . . 0.0(3) ?
C007 C00D C00G C00E . . . . 0.2(3) ?
